data_4130350
loop_
_publ_author_name
'Sun, Fenggang'
'Li, Miao'
'He, Congfa'
'Wang, Bin'
'Li, Bin'
'Sui, Xianwei'
'Gu, Zhenhua'

_publ_section_title
;
 Cleavage of the C(O)-S Bond of Thioesters by Palladium/Norbornene/Copper
 Cooperative Catalysis: An Efficient Synthesis of 2-(Arylthio)aryl
 Ketones.
;
_journal_issue 24
_journal_name_full 'Journal of the American Chemical Society'
_journal_page_first 7456
_journal_page_last 7459
_journal_paper_doi 10.1021/jacs.6b02495
_journal_volume 138
_journal_year 2016
_chemical_formula_sum 'C23 H16 O S'
_chemical_formula_weight 340.42
_space_group_crystal_system triclinic
_space_group_IT_number 2
_space_group_name_Hall '-P 1'
_space_group_name_H-M_alt 'P -1'
_atom_sites_solution_hydrogens geom
_audit_creation_method SHELXL-2013
_cell_angle_alpha 63.651(5)
_cell_angle_beta 67.294(5)
_cell_angle_gamma 70.262(5)
_cell_formula_units_Z 2
_cell_length_a 9.9347(5)
_cell_length_b 10.2489(6)
_cell_length_c 10.6994(5)
_cell_measurement_reflns_used 3525
_cell_measurement_temperature 290(2)
_cell_measurement_theta_max 69.7970
_cell_measurement_theta_min 4.9040
_cell_volume 882.14(9)
_computing_cell_refinement 'CrysAlisPro (Agilent Technologies)'
_computing_data_collection 'CrysAlisPro (Agilent Technologies)'
_computing_data_reduction 'CrysAlisPro (Agilent Technologies)'
_computing_molecular_graphics 'Ortep-3 (L. J. Farrugia, 2001)'
_computing_publication_material SHELXL-2013
_computing_structure_refinement 'SHELXL-2013 (Sheldrick, 2013)'
_computing_structure_solution 'SHELXS-97 (Sheldrick, 1997)'
_diffrn_ambient_temperature 290(2)
_diffrn_detector_area_resol_mean 15.9149
_diffrn_measured_fraction_theta_full 0.968
_diffrn_measured_fraction_theta_max 0.949
_diffrn_measurement_device_type 'Gemini S Ultra, Agilent Technologies'
_diffrn_measurement_method '\w scans'
_diffrn_radiation_type CuK\a
_diffrn_radiation_wavelength 1.54184
_diffrn_reflns_av_R_equivalents 0.0192
_diffrn_reflns_av_unetI/netI 0.0257
_diffrn_reflns_Laue_measured_fraction_full 0.968
_diffrn_reflns_Laue_measured_fraction_max 0.949
_diffrn_reflns_limit_h_max 9
_diffrn_reflns_limit_h_min -12
_diffrn_reflns_limit_k_max 12
_diffrn_reflns_limit_k_min -12
_diffrn_reflns_limit_l_max 12
_diffrn_reflns_limit_l_min -13
_diffrn_reflns_number 5108
_diffrn_reflns_point_group_measured_fraction_full 0.968
_diffrn_reflns_point_group_measured_fraction_max 0.949
_diffrn_reflns_theta_full 67.684
_diffrn_reflns_theta_max 69.885
_diffrn_reflns_theta_min 4.804
_diffrn_source 'Enhance Ultra (Cu) X-ray Source'
_exptl_absorpt_coefficient_mu 1.667
_exptl_absorpt_correction_T_max 1.00000
_exptl_absorpt_correction_T_min 0.75680
_exptl_absorpt_correction_type multi-scan
_exptl_absorpt_process_details
;
CrysAlisPro, Agilent Technologies,
Version 1.171.37.35 (release 13-08-2014 CrysAlis171 .NET)
(compiled Aug 13 2014,18:06:01)
Empirical absorption correction using spherical harmonics,
 implemented in SCALE3 ABSPACK scaling algorithm.
;
_exptl_crystal_colour colorless
_exptl_crystal_density_diffrn 1.282
_exptl_crystal_description block
_exptl_crystal_F_000 356
_exptl_crystal_size_max 0.320
_exptl_crystal_size_mid 0.310
_exptl_crystal_size_min 0.250
_refine_diff_density_max 0.160
_refine_diff_density_min -0.274
_refine_diff_density_rms 0.035
_refine_ls_extinction_method none
_refine_ls_goodness_of_fit_ref 1.054
_refine_ls_hydrogen_treatment constr
_refine_ls_matrix_type full
_refine_ls_number_parameters 226
_refine_ls_number_reflns 3166
_refine_ls_number_restraints 0
_refine_ls_restrained_S_all 1.054
_refine_ls_R_factor_all 0.0383
_refine_ls_R_factor_gt 0.0372
_refine_ls_shift/su_max 0.000
_refine_ls_shift/su_mean 0.000
_refine_ls_structure_factor_coef Fsqd
_refine_ls_weighting_details 'w=1/[\s^2^(Fo^2^)+(0.0560P)^2^+0.1746P] where P=(Fo^2^+2Fc^2^)/3'
_refine_ls_weighting_scheme calc
_refine_ls_wR_factor_gt 0.1014
_refine_ls_wR_factor_ref 0.1023
_reflns_Friedel_coverage 0.000
_reflns_number_gt 3034
_reflns_number_total 3166
_reflns_threshold_expression 'I > 2\s(I)'
_cod_data_source_file ja6b02495_si_002.cif
_cod_data_source_block shelxl
_cod_original_cell_volume 882.14(10)
_cod_database_code 4130350
_shelx_space_group_comment
;
The symmetry employed for this shelxl refinement is uniquely defined
by the following loop, which should always be used as a source of
symmetry information in preference to the above space-group names.
They are only intended as comments.
;
_shelx_estimated_absorpt_t_min 0.618
_shelx_estimated_absorpt_t_max 0.681
_shelxl_version_number 2013-4

loop_
_space_group_symop_operation_xyz
'x, y, z'
'-x, -y, -z'

loop_
_atom_site_label
_atom_site_type_symbol
_atom_site_fract_x
_atom_site_fract_y
_atom_site_fract_z
_atom_site_U_iso_or_equiv
_atom_site_adp_type
_atom_site_occupancy
_atom_site_site_symmetry_order
_atom_site_calc_flag
_atom_site_refinement_flags_posn
_atom_site_refinement_flags_adp
S1 S 0.89962(4) 0.40578(4) 0.68464(4) 0.03994(13) Uani 1 1 d . .
O1 O 0.85042(13) 0.15477(15) 0.59817(13) 0.0563(3) Uani 1 1 d . .
C9 C 0.77793(15) 0.16078(15) 0.83395(15) 0.0362(3) Uani 1 1 d . .
C16 C 0.4209(3) 0.3359(3) 0.5453(3) 0.0875(8) Uani 1 1 d . .
H16 H 0.3992 0.3459 0.4640 0.105 Uiso 1 1 calc R U
C4 C 0.86687(15) 0.22493(15) 0.97803(15) 0.0363(3) Uani 1 1 d . .
C10 C 0.83974(14) 0.25525(14) 0.84472(14) 0.0330(3) Uani 1 1 d . .
C18 C 0.78819(15) 0.56835(15) 0.72071(14) 0.0350(3) Uani 1 1 d . .
C15 C 0.3127(3) 0.3857(3) 0.6482(3) 0.0899(9) Uani 1 1 d . .
H15 H 0.2181 0.4315 0.6357 0.108 Uiso 1 1 calc R U
C5 C 0.82823(16) 0.09496(16) 1.09820(16) 0.0413(3) Uani 1 1 d . .
C7 C 0.76664(19) -0.00027(17) 1.08192(17) 0.0478(4) Uani 1 1 d . .
H7 H 0.7428 -0.0862 1.1600 0.057 Uiso 1 1 calc R U
C23 C 0.84654(18) 0.69612(17) 0.64238(17) 0.0445(3) Uani 1 1 d . .
H23 H 0.9435 0.6917 0.5817 0.053 Uiso 1 1 calc R U
C12 C 0.59487(17) 0.25387(16) 0.68273(17) 0.0440(3) Uani 1 1 d . .
C3 C 0.93075(19) 0.31698(18) 0.99597(19) 0.0481(4) Uani 1 1 d . .
H3 H 0.9580 0.4019 0.9183 0.058 Uiso 1 1 calc R U
C8 C 0.74149(19) 0.03113(17) 0.95457(17) 0.0462(4) Uani 1 1 d . .
H8 H 0.7001 -0.0328 0.9465 0.055 Uiso 1 1 calc R U
C11 C 0.74934(17) 0.18900(15) 0.69470(16) 0.0394(3) Uani 1 1 d . .
C6 C 0.8532(2) 0.0639(2) 1.23140(18) 0.0551(4) Uani 1 1 d . .
H6 H 0.8278 -0.0207 1.3106 0.066 Uiso 1 1 calc R U
C22 C 0.7608(2) 0.83027(18) 0.6543(2) 0.0576(4) Uani 1 1 d . .
H22 H 0.7998 0.9162 0.6004 0.069 Uiso 1 1 calc R U
C1 C 0.9135(2) 0.1559(2) 1.2450(2) 0.0626(5) Uani 1 1 d . .
H1 H 0.9286 0.1345 1.3333 0.075 Uiso 1 1 calc R U
C13 C 0.48271(19) 0.3021(2) 0.7887(2) 0.0551(4) Uani 1 1 d . .
H13 H 0.5023 0.2895 0.8721 0.066 Uiso 1 1 calc R U
C20 C 0.5612(2) 0.7101(2) 0.8251(2) 0.0601(5) Uani 1 1 d . .
H20 H 0.4652 0.7147 0.8878 0.072 Uiso 1 1 calc R U
C19 C 0.64502(18) 0.57507(17) 0.81307(18) 0.0484(4) Uani 1 1 d . .
H19 H 0.6053 0.4896 0.8667 0.058 Uiso 1 1 calc R U
C2 C 0.9530(2) 0.2828(2) 1.1264(2) 0.0611(5) Uani 1 1 d . .
H2 H 0.9951 0.3449 1.1362 0.073 Uiso 1 1 calc R U
C21 C 0.6184(2) 0.83719(19) 0.7452(2) 0.0627(5) Uani 1 1 d . .
H21 H 0.5609 0.9276 0.7528 0.075 Uiso 1 1 calc R U
C17 C 0.5627(2) 0.2706(2) 0.5602(2) 0.0639(5) Uani 1 1 d . .
H17 H 0.6365 0.2379 0.4887 0.077 Uiso 1 1 calc R U
C14 C 0.3417(2) 0.3691(3) 0.7706(3) 0.0780(6) Uani 1 1 d . .
H14 H 0.2668 0.4027 0.8411 0.094 Uiso 1 1 calc R U

loop_
_atom_site_aniso_label
_atom_site_aniso_U_11
_atom_site_aniso_U_22
_atom_site_aniso_U_33
_atom_site_aniso_U_23
_atom_site_aniso_U_13
_atom_site_aniso_U_12
S1 0.0433(2) 0.0355(2) 0.0338(2) -0.01347(14) -0.00339(14) -0.00675(14)
O1 0.0579(7) 0.0692(8) 0.0466(6) -0.0326(6) -0.0108(5) -0.0066(6)
C9 0.0364(7) 0.0347(7) 0.0353(7) -0.0142(5) -0.0105(5) -0.0019(5)
C16 0.0895(17) 0.0967(18) 0.0804(16) 0.0038(13) -0.0573(15) -0.0337(14)
C4 0.0332(7) 0.0360(7) 0.0375(7) -0.0172(6) -0.0127(5) 0.0044(5)
C10 0.0312(6) 0.0306(6) 0.0320(6) -0.0121(5) -0.0082(5) 0.0002(5)
C18 0.0409(7) 0.0342(7) 0.0303(6) -0.0110(5) -0.0127(5) -0.0058(5)
C15 0.0588(13) 0.0816(15) 0.113(2) 0.0046(14) -0.0505(14) -0.0195(11)
C5 0.0406(7) 0.0391(7) 0.0362(7) -0.0142(6) -0.0133(6) 0.0053(6)
C7 0.0563(9) 0.0368(7) 0.0391(8) -0.0061(6) -0.0125(7) -0.0076(6)
C23 0.0512(8) 0.0429(8) 0.0397(8) -0.0149(6) -0.0080(6) -0.0152(7)
C12 0.0500(9) 0.0392(7) 0.0447(8) -0.0081(6) -0.0199(7) -0.0131(6)
C3 0.0534(9) 0.0451(8) 0.0527(9) -0.0216(7) -0.0237(7) -0.0021(7)
C8 0.0542(9) 0.0374(7) 0.0469(9) -0.0128(6) -0.0145(7) -0.0121(6)
C11 0.0473(8) 0.0352(7) 0.0386(7) -0.0138(6) -0.0135(6) -0.0092(6)
C6 0.0602(10) 0.0566(10) 0.0380(8) -0.0146(7) -0.0203(7) 0.0048(8)
C22 0.0785(12) 0.0371(8) 0.0548(10) -0.0144(7) -0.0137(9) -0.0175(8)
C1 0.0709(12) 0.0738(12) 0.0497(10) -0.0307(9) -0.0324(9) 0.0074(9)
C13 0.0460(9) 0.0569(10) 0.0609(10) -0.0187(8) -0.0163(8) -0.0105(7)
C20 0.0524(10) 0.0487(9) 0.0574(10) -0.0197(8) -0.0027(8) 0.0014(7)
C19 0.0441(8) 0.0391(8) 0.0481(9) -0.0127(6) -0.0031(7) -0.0078(6)
C2 0.0708(12) 0.0647(11) 0.0666(11) -0.0352(9) -0.0354(10) -0.0011(9)
C21 0.0760(12) 0.0382(8) 0.0608(11) -0.0213(8) -0.0136(9) 0.0020(8)
C17 0.0774(13) 0.0681(12) 0.0541(10) -0.0090(9) -0.0354(10) -0.0222(10)
C14 0.0448(10) 0.0739(14) 0.1007(18) -0.0211(12) -0.0205(11) -0.0090(9)

loop_
_atom_type_symbol
_atom_type_description
_atom_type_scat_dispersion_real
_atom_type_scat_dispersion_imag
_atom_type_scat_source
C C 0.0181 0.0091 'International Tables Vol C Tables 4.2.6.8 and 6.1.1.4'
H H 0.0000 0.0000 'International Tables Vol C Tables 4.2.6.8 and 6.1.1.4'
O O 0.0492 0.0322 'International Tables Vol C Tables 4.2.6.8 and 6.1.1.4'
S S 0.3331 0.5567 'International Tables Vol C Tables 4.2.6.8 and 6.1.1.4'

loop_
_geom_angle_atom_site_label_1
_geom_angle_atom_site_label_2
_geom_angle_atom_site_label_3
_geom_angle
C18 S1 C10 105.22(6)
C10 C9 C8 120.22(13)
C10 C9 C11 121.80(12)
C8 C9 C11 117.97(13)
C15 C16 C17 120.7(2)
C15 C16 H16 119.7
C17 C16 H16 119.7
C3 C4 C5 118.30(14)
C3 C4 C10 123.38(14)
C5 C4 C10 118.32(13)
C9 C10 C4 120.59(13)
C9 C10 S1 117.87(11)
C4 C10 S1 121.31(11)
C19 C18 C23 119.67(14)
C19 C18 S1 123.47(11)
C23 C18 S1 116.67(11)
C16 C15 C14 120.6(2)
C16 C15 H15 119.7
C14 C15 H15 119.7
C7 C5 C6 121.68(15)
C7 C5 C4 119.27(13)
C6 C5 C4 119.05(15)
C8 C7 C5 121.31(14)
C8 C7 H7 119.3
C5 C7 H7 119.3
C22 C23 C18 120.06(15)
C22 C23 H23 120.0
C18 C23 H23 120.0
C13 C12 C17 119.19(17)
C13 C12 C11 121.56(15)
C17 C12 C11 119.22(16)
C2 C3 C4 120.74(17)
C2 C3 H3 119.6
C4 C3 H3 119.6
C7 C8 C9 120.29(14)
C7 C8 H8 119.9
C9 C8 H8 119.9
O1 C11 C12 122.03(14)
O1 C11 C9 120.05(13)
C12 C11 C9 117.88(13)
C1 C6 C5 120.98(17)
C1 C6 H6 119.5
C5 C6 H6 119.5
C21 C22 C23 120.28(15)
C21 C22 H22 119.9
C23 C22 H22 119.9
C6 C1 C2 119.95(16)
C6 C1 H1 120.0
C2 C1 H1 120.0
C14 C13 C12 120.1(2)
C14 C13 H13 120.0
C12 C13 H13 120.0
C21 C20 C19 120.65(16)
C21 C20 H20 119.7
C19 C20 H20 119.7
C18 C19 C20 119.55(15)
C18 C19 H19 120.2
C20 C19 H19 120.2
C3 C2 C1 120.97(17)
C3 C2 H2 119.5
C1 C2 H2 119.5
C22 C21 C20 119.77(16)
C22 C21 H21 120.1
C20 C21 H21 120.1
C16 C17 C12 119.7(2)
C16 C17 H17 120.1
C12 C17 H17 120.1
C15 C14 C13 119.8(2)
C15 C14 H14 120.1
C13 C14 H14 120.1

loop_
_geom_bond_atom_site_label_1
_geom_bond_atom_site_label_2
_geom_bond_distance
S1 C18 1.7736(14)
S1 C10 1.7763(13)
O1 C11 1.2170(19)
C9 C10 1.372(2)
C9 C8 1.416(2)
C9 C11 1.5077(19)
C16 C15 1.357(4)
C16 C17 1.378(3)
C16 H16 0.9300
C4 C3 1.410(2)
C4 C5 1.421(2)
C4 C10 1.4319(19)
C18 C19 1.383(2)
C18 C23 1.384(2)
C15 C14 1.374(4)
C15 H15 0.9300
C5 C7 1.412(2)
C5 C6 1.418(2)
C7 C8 1.357(2)
C7 H7 0.9300
C23 C22 1.383(2)
C23 H23 0.9300
C12 C13 1.387(2)
C12 C17 1.392(2)
C12 C11 1.483(2)
C3 C2 1.368(2)
C3 H3 0.9300
C8 H8 0.9300
C6 C1 1.357(3)
C6 H6 0.9300
C22 C21 1.373(3)
C22 H22 0.9300
C1 C2 1.396(3)
C1 H1 0.9300
C13 C14 1.383(3)
C13 H13 0.9300
C20 C21 1.374(3)
C20 C19 1.386(2)
C20 H20 0.9300
C19 H19 0.9300
C2 H2 0.9300
C21 H21 0.9300
C17 H17 0.9300
C14 H14 0.9300

loop_
_geom_torsion_atom_site_label_1
_geom_torsion_atom_site_label_2
_geom_torsion_atom_site_label_3
_geom_torsion_atom_site_label_4
_geom_torsion
C8 C9 C10 C4 -0.6(2)
C11 C9 C10 C4 -179.44(12)
C8 C9 C10 S1 173.93(11)
C11 C9 C10 S1 -4.92(18)
C3 C4 C10 C9 179.64(13)
C5 C4 C10 C9 0.01(19)
C3 C4 C10 S1 5.31(19)
C5 C4 C10 S1 -174.32(10)
C18 S1 C10 C9 117.42(11)
C18 S1 C10 C4 -68.10(12)
C10 S1 C18 C19 -29.36(14)
C10 S1 C18 C23 155.59(11)
C17 C16 C15 C14 -1.4(4)
C3 C4 C5 C7 -178.85(14)
C10 C4 C5 C7 0.8(2)
C3 C4 C5 C6 0.9(2)
C10 C4 C5 C6 -179.47(13)
C6 C5 C7 C8 179.21(15)
C4 C5 C7 C8 -1.1(2)
C19 C18 C23 C22 -1.3(2)
S1 C18 C23 C22 173.91(13)
C5 C4 C3 C2 -0.8(2)
C10 C4 C3 C2 179.54(14)
C5 C7 C8 C9 0.5(2)
C10 C9 C8 C7 0.4(2)
C11 C9 C8 C7 179.24(14)
C13 C12 C11 O1 -175.40(15)
C17 C12 C11 O1 2.7(2)
C13 C12 C11 C9 6.8(2)
C17 C12 C11 C9 -175.10(14)
C10 C9 C11 O1 80.99(18)
C8 C9 C11 O1 -97.88(18)
C10 C9 C11 C12 -101.13(16)
C8 C9 C11 C12 80.00(17)
C7 C5 C6 C1 179.48(16)
C4 C5 C6 C1 -0.2(2)
C18 C23 C22 C21 1.0(3)
C5 C6 C1 C2 -0.5(3)
C17 C12 C13 C14 -1.5(3)
C11 C12 C13 C14 176.67(16)
C23 C18 C19 C20 0.6(2)
S1 C18 C19 C20 -174.34(14)
C21 C20 C19 C18 0.6(3)
C4 C3 C2 C1 0.1(3)
C6 C1 C2 C3 0.5(3)
C23 C22 C21 C20 0.2(3)
C19 C20 C21 C22 -1.0(3)
C15 C16 C17 C12 0.8(3)
C13 C12 C17 C16 0.6(3)
C11 C12 C17 C16 -177.54(17)
C16 C15 C14 C13 0.5(4)
C12 C13 C14 C15 0.9(3)
